data_4122151
loop_
_publ_author_name
'Wang, Xiao-Na'
'Krenske, Elizabeth H.'
'Johnston, Ryne C.'
'Houk, K. N.'
'Hsung, Richard P.'

_publ_section_title
;
 Torquoselective ring opening of fused cyclobutenamides: evidence for a
 cis,trans-cyclooctadienone intermediate.
;
_journal_issue 28
_journal_name_full 'Journal of the American Chemical Society'
_journal_page_first 9802
_journal_page_last 9805
_journal_paper_doi 10.1021/ja502252t
_journal_volume 136
_journal_year 2014
_chemical_formula_moiety 'C21 H20 N2 O5 S'
_chemical_formula_sum 'C21 H20 N2 O5 S'
_chemical_formula_weight 412.45
_chemical_name_common 13280a
_chemical_name_systematic
; 
 ? 
;
_space_group_IT_number 14
_symmetry_cell_setting monoclinic
_symmetry_space_group_name_Hall '-P 2ybc'
_symmetry_space_group_name_H-M 'P 1 21/c 1'
_atom_sites_solution_hydrogens geom
_atom_sites_solution_primary direct
_atom_sites_solution_secondary difmap
_audit_creation_method SHELXL-97
_cell_angle_alpha 90.00
_cell_angle_beta 114.866(2)
_cell_angle_gamma 90.00
_cell_formula_units_Z 4
_cell_length_a 15.2876(6)
_cell_length_b 10.0354(4)
_cell_length_c 13.8347(5)
_cell_measurement_reflns_used 2936
_cell_measurement_temperature 123(2)
_cell_measurement_theta_max 68.39
_cell_measurement_theta_min 3.19
_cell_volume 1925.71(13)
_computing_cell_refinement 'Bruker SAINT'
_computing_data_collection 'Bruker APEX2'
_computing_data_reduction 'Bruker SAINT'
_computing_molecular_graphics 'Bruker SHELXTL'
_computing_publication_material 'Bruker SHELXTL'
_computing_structure_refinement 'SHELXL-2008 (Sheldrick 2008)'
_computing_structure_solution 'SHELXS-97 (Sheldrick 2008)'
_diffrn_ambient_temperature 123(2)
_diffrn_measured_fraction_theta_full 0.992
_diffrn_measured_fraction_theta_max 0.992
_diffrn_measurement_device_type 'Bruker-AXS D8 Kappa Photon-100'
_diffrn_measurement_method 'omega and phi scans'
_diffrn_radiation_monochromator 'normal parabolic mirrors'
_diffrn_radiation_source ImuS
_diffrn_radiation_type CuK\a
_diffrn_radiation_wavelength 1.54178
_diffrn_reflns_av_R_equivalents 0.0300
_diffrn_reflns_av_sigmaI/netI 0.0302
_diffrn_reflns_limit_h_max 18
_diffrn_reflns_limit_h_min -17
_diffrn_reflns_limit_k_max 10
_diffrn_reflns_limit_k_min -12
_diffrn_reflns_limit_l_max 16
_diffrn_reflns_limit_l_min -15
_diffrn_reflns_number 11249
_diffrn_reflns_theta_full 68.38
_diffrn_reflns_theta_max 68.38
_diffrn_reflns_theta_min 3.19
_exptl_absorpt_coefficient_mu 1.815
_exptl_absorpt_correction_T_max 0.947
_exptl_absorpt_correction_T_min 0.804
_exptl_absorpt_correction_type multi-scan
_exptl_absorpt_process_details 'SADABS (Sheldrick, 2012)'
_exptl_crystal_colour colorless
_exptl_crystal_density_diffrn 1.423
_exptl_crystal_density_method 'not measured'
_exptl_crystal_description plate
_exptl_crystal_F_000 864
_exptl_crystal_size_max 0.16
_exptl_crystal_size_mid 0.10
_exptl_crystal_size_min 0.03
_refine_diff_density_max 0.255
_refine_diff_density_min -0.361
_refine_diff_density_rms 0.044
_refine_ls_extinction_method none
_refine_ls_goodness_of_fit_ref 1.055
_refine_ls_hydrogen_treatment constr
_refine_ls_matrix_type full
_refine_ls_number_parameters 263
_refine_ls_number_reflns 3511
_refine_ls_number_restraints 0
_refine_ls_restrained_S_all 1.055
_refine_ls_R_factor_all 0.0408
_refine_ls_R_factor_gt 0.0326
_refine_ls_shift/su_max 0.000
_refine_ls_shift/su_mean 0.000
_refine_ls_structure_factor_coef Fsqd
_refine_ls_weighting_details 'calc w=1/[\s^2^(Fo^2^)+(0.0368P)^2^+0.8712P] where P=(Fo^2^+2Fc^2^)/3'
_refine_ls_weighting_scheme calc
_refine_ls_wR_factor_gt 0.0796
_refine_ls_wR_factor_ref 0.0837
_reflns_number_gt 2987
_reflns_number_total 3511
_reflns_threshold_expression >2sigma(I)
_cod_data_source_file ja502252t_si_007.cif
_cod_data_source_block 13280a
_cod_depositor_comments
;Adding full bibliography for 4122150--4122153.cif.

The following automatic conversions were performed:

'_symmetry_cell_setting' tag value 'Monoclinic'' was replaced with
'monoclinic' value as specified in the replacement file
'/home/robertas/cod-tools/perl-scripts/inputs/replacement_values.lst'.

Automatic conversion script
Id: cif_fix_values 3143 2015-03-26 13:38:13Z robertas 
;
_cod_original_cell_volume 1925.72(13)
_cod_original_sg_symbol_H-M P2(1)/c
_cod_database_code 4122151

loop_
_symmetry_equiv_pos_as_xyz
'x, y, z'
'-x, y+1/2, -z+1/2'
'-x, -y, -z'
'x, -y-1/2, z-1/2'

loop_
_atom_site_label
_atom_site_type_symbol
_atom_site_fract_x
_atom_site_fract_y
_atom_site_fract_z
_atom_site_U_iso_or_equiv
_atom_site_adp_type
_atom_site_occupancy
_atom_site_symmetry_multiplicity
_atom_site_calc_flag
_atom_site_refinement_flags
S1 S 0.33922(3) 0.33011(4) 0.50519(3) 0.01749(11) Uani 1 1 d .
O1 O 0.40113(9) 0.29463(12) 0.61290(9) 0.0241(3) Uani 1 1 d .
O2 O 0.27259(8) 0.43812(11) 0.48421(9) 0.0219(3) Uani 1 1 d .
O3 O 0.64310(11) 0.3500(2) 0.27829(13) 0.0635(6) Uani 1 1 d .
O4 O 0.54002(10) 0.49502(15) 0.18029(10) 0.0352(3) Uani 1 1 d .
O5 O 0.12454(9) 0.46930(12) 0.21424(10) 0.0261(3) Uani 1 1 d .
N1 N 0.57017(11) 0.41616(18) 0.25482(12) 0.0314(4) Uani 1 1 d .
N2 N 0.27637(9) 0.19604(12) 0.44738(10) 0.0162(3) Uani 1 1 d .
C1 C 0.41147(12) 0.36265(15) 0.43574(12) 0.0177(3) Uani 1 1 d .
C2 C 0.49810(12) 0.29514(17) 0.46447(13) 0.0222(4) Uani 1 1 d .
H2B H 0.5211 0.2372 0.5243 0.027 Uiso 1 1 calc R
C3 C 0.55041(12) 0.31349(18) 0.40464(14) 0.0253(4) Uani 1 1 d .
H3A H 0.6096 0.2678 0.4221 0.030 Uiso 1 1 calc R
C4 C 0.51473(12) 0.39938(17) 0.31928(13) 0.0216(4) Uani 1 1 d .
C5 C 0.42966(12) 0.46904(17) 0.29045(13) 0.0225(4) Uani 1 1 d .
H5A H 0.4081 0.5288 0.2318 0.027 Uiso 1 1 calc R
C6 C 0.37668(12) 0.44943(16) 0.34936(13) 0.0209(4) Uani 1 1 d .
H6A H 0.3172 0.4947 0.3310 0.025 Uiso 1 1 calc R
C7 C 0.32900(11) 0.06691(15) 0.47478(13) 0.0192(3) Uani 1 1 d .
H7A H 0.3810 0.0717 0.5478 0.023 Uiso 1 1 calc R
H7B H 0.3590 0.0497 0.4250 0.023 Uiso 1 1 calc R
C8 C 0.26142(11) -0.04552(15) 0.46827(12) 0.0174(3) Uani 1 1 d .
C9 C 0.21250(12) -0.04556(16) 0.53383(13) 0.0217(4) Uani 1 1 d .
H9A H 0.2187 0.0283 0.5792 0.026 Uiso 1 1 calc R
C10 C 0.15491(14) -0.15292(17) 0.53294(14) 0.0268(4) Uani 1 1 d .
H10A H 0.1213 -0.1521 0.5771 0.032 Uiso 1 1 calc R
C11 C 0.14651(13) -0.26139(17) 0.46758(14) 0.0275(4) Uani 1 1 d .
H11A H 0.1083 -0.3357 0.4683 0.033 Uiso 1 1 calc R
C12 C 0.19370(13) -0.26155(17) 0.40134(13) 0.0240(4) Uani 1 1 d .
H12A H 0.1873 -0.3356 0.3561 0.029 Uiso 1 1 calc R
C13 C 0.25046(12) -0.15349(16) 0.40100(13) 0.0200(3) Uani 1 1 d .
H13A H 0.2819 -0.1533 0.3546 0.024 Uiso 1 1 calc R
C14 C 0.20700(11) 0.21513(15) 0.33727(12) 0.0156(3) Uani 1 1 d .
C15 C 0.11843(11) 0.28678(15) 0.32517(12) 0.0161(3) Uani 1 1 d .
C16 C 0.08542(12) 0.41162(15) 0.26263(12) 0.0179(3) Uani 1 1 d .
C17 C -0.00514(12) 0.45682(17) 0.27166(13) 0.0218(4) Uani 1 1 d .
H17A H -0.0611 0.4537 0.2013 0.026 Uiso 1 1 calc R
H17B H 0.0023 0.5491 0.2994 0.026 Uiso 1 1 calc R
C18 C -0.01890(12) 0.35940(17) 0.34930(13) 0.0225(4) Uani 1 1 d .
H18A H -0.0124 0.4055 0.4153 0.027 Uiso 1 1 calc R
H18B H -0.0830 0.3163 0.3164 0.027 Uiso 1 1 calc R
C19 C 0.06005(11) 0.25931(16) 0.37227(12) 0.0185(3) Uani 1 1 d .
H19A H 0.0679 0.1834 0.4162 0.022 Uiso 1 1 calc R
C20 C 0.22457(12) 0.16993(16) 0.25671(13) 0.0194(3) Uani 1 1 d .
H20A H 0.2861 0.1312 0.2741 0.023 Uiso 1 1 calc R
C21 C 0.15673(13) 0.17449(17) 0.14190(13) 0.0243(4) Uani 1 1 d .
H21A H 0.1835 0.2316 0.1036 0.036 Uiso 1 1 calc R
H21B H 0.0946 0.2106 0.1344 0.036 Uiso 1 1 calc R
H21C H 0.1474 0.0843 0.1121 0.036 Uiso 1 1 calc R

loop_
_atom_site_aniso_label
_atom_site_aniso_U_11
_atom_site_aniso_U_22
_atom_site_aniso_U_33
_atom_site_aniso_U_23
_atom_site_aniso_U_13
_atom_site_aniso_U_12
S1 0.0202(2) 0.0173(2) 0.0161(2) -0.00174(15) 0.00865(16) -0.00447(15)
O1 0.0274(6) 0.0284(6) 0.0144(6) -0.0010(5) 0.0066(5) -0.0077(5)
O2 0.0259(6) 0.0174(6) 0.0275(6) -0.0038(5) 0.0163(5) -0.0021(5)
O3 0.0401(9) 0.1152(16) 0.0491(10) 0.0272(10) 0.0323(8) 0.0325(10)
O4 0.0323(7) 0.0525(8) 0.0235(7) 0.0043(6) 0.0144(6) -0.0108(7)
O5 0.0306(7) 0.0225(6) 0.0293(7) 0.0067(5) 0.0165(6) -0.0003(5)
N1 0.0224(8) 0.0524(10) 0.0217(8) -0.0012(7) 0.0116(7) -0.0050(7)
N2 0.0165(7) 0.0148(6) 0.0158(7) 0.0011(5) 0.0052(6) -0.0015(5)
C1 0.0185(8) 0.0172(7) 0.0176(8) -0.0035(6) 0.0076(7) -0.0060(6)
C2 0.0198(8) 0.0256(9) 0.0190(8) 0.0034(7) 0.0062(7) -0.0013(7)
C3 0.0182(8) 0.0320(9) 0.0240(9) -0.0006(7) 0.0072(7) 0.0018(7)
C4 0.0190(8) 0.0296(9) 0.0175(8) -0.0040(7) 0.0088(7) -0.0067(7)
C5 0.0235(9) 0.0253(9) 0.0183(8) 0.0024(7) 0.0084(7) -0.0037(7)
C6 0.0207(8) 0.0200(8) 0.0220(8) 0.0015(7) 0.0091(7) -0.0003(7)
C7 0.0172(8) 0.0177(8) 0.0198(8) 0.0026(6) 0.0051(7) 0.0021(7)
C8 0.0168(8) 0.0156(8) 0.0164(8) 0.0031(6) 0.0036(6) 0.0023(6)
C9 0.0281(9) 0.0175(8) 0.0199(8) -0.0013(6) 0.0107(7) -0.0006(7)
C10 0.0353(10) 0.0246(9) 0.0275(9) 0.0011(7) 0.0199(8) -0.0051(8)
C11 0.0323(10) 0.0192(8) 0.0300(10) 0.0015(7) 0.0122(8) -0.0068(7)
C12 0.0280(9) 0.0165(8) 0.0243(9) -0.0018(7) 0.0077(8) 0.0007(7)
C13 0.0209(8) 0.0201(8) 0.0191(8) 0.0015(6) 0.0084(7) 0.0041(7)
C14 0.0167(8) 0.0131(7) 0.0166(8) 0.0009(6) 0.0065(6) -0.0033(6)
C15 0.0181(8) 0.0154(7) 0.0139(7) -0.0014(6) 0.0058(6) -0.0011(6)
C16 0.0193(8) 0.0165(8) 0.0161(8) -0.0007(6) 0.0059(7) -0.0020(6)
C17 0.0211(9) 0.0193(8) 0.0235(9) 0.0022(7) 0.0080(7) 0.0019(7)
C18 0.0206(8) 0.0277(9) 0.0211(8) 0.0019(7) 0.0107(7) 0.0028(7)
C19 0.0202(8) 0.0184(8) 0.0162(7) 0.0005(6) 0.0070(7) -0.0016(7)
C20 0.0192(8) 0.0197(8) 0.0208(8) 0.0004(6) 0.0100(7) -0.0002(7)
C21 0.0287(9) 0.0270(9) 0.0196(9) -0.0028(7) 0.0125(8) -0.0017(7)

loop_
_atom_type_symbol
_atom_type_description
_atom_type_scat_dispersion_real
_atom_type_scat_dispersion_imag
_atom_type_scat_source
C C 0.0181 0.0091 'International Tables Vol C Tables 4.2.6.8 and 6.1.1.4'
H H 0.0000 0.0000 'International Tables Vol C Tables 4.2.6.8 and 6.1.1.4'
N N 0.0311 0.0180 'International Tables Vol C Tables 4.2.6.8 and 6.1.1.4'
O O 0.0492 0.0322 'International Tables Vol C Tables 4.2.6.8 and 6.1.1.4'
S S 0.3331 0.5567 'International Tables Vol C Tables 4.2.6.8 and 6.1.1.4'

loop_
_geom_angle_atom_site_label_1
_geom_angle_atom_site_label_2
_geom_angle_atom_site_label_3
_geom_angle
O2 S1 O1 120.08(7)
O2 S1 N2 107.42(7)
O1 S1 N2 107.24(7)
O2 S1 C1 107.64(7)
O1 S1 C1 108.64(7)
N2 S1 C1 104.82(7)
O3 N1 O4 123.66(16)
O3 N1 C4 118.06(16)
O4 N1 C4 118.27(15)
C14 N2 C7 117.31(12)
C14 N2 S1 114.75(10)
C7 N2 S1 116.37(10)
C2 C1 C6 121.70(16)
C2 C1 S1 119.44(12)
C6 C1 S1 118.73(13)
C3 C2 C1 119.03(15)
C3 C2 H2B 120.5
C1 C2 H2B 120.5
C4 C3 C2 118.46(16)
C4 C3 H3A 120.8
C2 C3 H3A 120.8
C3 C4 C5 123.43(16)
C3 C4 N1 117.97(16)
C5 C4 N1 118.60(15)
C4 C5 C6 118.16(16)
C4 C5 H5A 120.9
C6 C5 H5A 120.9
C5 C6 C1 119.21(16)
C5 C6 H6A 120.4
C1 C6 H6A 120.4
N2 C7 C8 110.69(13)
N2 C7 H7A 109.5
C8 C7 H7A 109.5
N2 C7 H7B 109.5
C8 C7 H7B 109.5
H7A C7 H7B 108.1
C13 C8 C9 119.14(15)
C13 C8 C7 120.65(15)
C9 C8 C7 120.14(14)
C10 C9 C8 120.33(15)
C10 C9 H9A 119.8
C8 C9 H9A 119.8
C11 C10 C9 119.98(17)
C11 C10 H10A 120.0
C9 C10 H10A 120.0
C12 C11 C10 120.11(16)
C12 C11 H11A 119.9
C10 C11 H11A 119.9
C11 C12 C13 120.07(16)
C11 C12 H12A 120.0
C13 C12 H12A 120.0
C12 C13 C8 120.33(16)
C12 C13 H13A 119.8
C8 C13 H13A 119.8
C20 C14 N2 121.07(14)
C20 C14 C15 124.63(14)
N2 C14 C15 114.30(13)
C19 C15 C14 127.72(14)
C19 C15 C16 108.97(14)
C14 C15 C16 123.14(14)
O5 C16 C15 126.67(15)
O5 C16 C17 125.63(15)
C15 C16 C17 107.68(13)
C16 C17 C18 105.50(13)
C16 C17 H17A 110.6
C18 C17 H17A 110.6
C16 C17 H17B 110.6
C18 C17 H17B 110.6
H17A C17 H17B 108.8
C19 C18 C17 103.94(13)
C19 C18 H18A 111.0
C17 C18 H18A 111.0
C19 C18 H18B 111.0
C17 C18 H18B 111.0
H18A C18 H18B 109.0
C15 C19 C18 113.70(14)
C15 C19 H19A 123.2
C18 C19 H19A 123.2
C14 C20 C21 126.00(15)
C14 C20 H20A 117.0
C21 C20 H20A 117.0
C20 C21 H21A 109.5
C20 C21 H21B 109.5
H21A C21 H21B 109.5
C20 C21 H21C 109.5
H21A C21 H21C 109.5
H21B C21 H21C 109.5

loop_
_geom_bond_atom_site_label_1
_geom_bond_atom_site_label_2
_geom_bond_distance
S1 O2 1.4311(12)
S1 O1 1.4342(12)
S1 N2 1.6513(13)
S1 C1 1.7727(17)
O3 N1 1.219(2)
O4 N1 1.226(2)
O5 C16 1.216(2)
N1 C4 1.476(2)
N2 C14 1.4572(19)
N2 C7 1.4878(19)
C1 C2 1.389(2)
C1 C6 1.391(2)
C2 C3 1.384(2)
C2 H2B 0.9500
C3 C4 1.376(2)
C3 H3A 0.9500
C4 C5 1.379(2)
C5 C6 1.384(2)
C5 H5A 0.9500
C6 H6A 0.9500
C7 C8 1.507(2)
C7 H7A 0.9900
C7 H7B 0.9900
C8 C13 1.392(2)
C8 C9 1.397(2)
C9 C10 1.388(2)
C9 H9A 0.9500
C10 C11 1.386(3)
C10 H10A 0.9500
C11 C12 1.384(3)
C11 H11A 0.9500
C12 C13 1.390(2)
C12 H12A 0.9500
C13 H13A 0.9500
C14 C20 1.331(2)
C14 C15 1.479(2)
C15 C19 1.336(2)
C15 C16 1.485(2)
C16 C17 1.511(2)
C17 C18 1.531(2)
C17 H17A 0.9900
C17 H17B 0.9900
C18 C19 1.498(2)
C18 H18A 0.9900
C18 H18B 0.9900
C19 H19A 0.9500
C20 C21 1.488(2)
C20 H20A 0.9500
C21 H21A 0.9800
C21 H21B 0.9800
C21 H21C 0.9800

loop_
_geom_torsion_atom_site_label_1
_geom_torsion_atom_site_label_2
_geom_torsion_atom_site_label_3
_geom_torsion_atom_site_label_4
_geom_torsion
O2 S1 N2 C14 47.98(12)
O1 S1 N2 C14 178.32(11)
C1 S1 N2 C14 -66.33(12)
O2 S1 N2 C7 -169.62(11)
O1 S1 N2 C7 -39.28(13)
C1 S1 N2 C7 76.07(12)
O2 S1 C1 C2 162.26(12)
O1 S1 C1 C2 30.79(15)
N2 S1 C1 C2 -83.59(14)
O2 S1 C1 C6 -21.67(15)
O1 S1 C1 C6 -153.15(12)
N2 S1 C1 C6 92.48(13)
C6 C1 C2 C3 -0.9(2)
S1 C1 C2 C3 175.07(13)
C1 C2 C3 C4 0.6(2)
C2 C3 C4 C5 0.4(3)
C2 C3 C4 N1 -178.84(15)
O3 N1 C4 C3 2.3(3)
O4 N1 C4 C3 -178.21(16)
O3 N1 C4 C5 -177.00(18)
O4 N1 C4 C5 2.5(2)
C3 C4 C5 C6 -1.3(3)
N1 C4 C5 C6 178.00(15)
C4 C5 C6 C1 1.0(2)
C2 C1 C6 C5 0.0(2)
S1 C1 C6 C5 -175.94(12)
C14 N2 C7 C8 -68.44(17)
S1 N2 C7 C8 150.14(11)
N2 C7 C8 C13 122.08(15)
N2 C7 C8 C9 -61.07(19)
C13 C8 C9 C10 1.0(2)
C7 C8 C9 C10 -175.93(15)
C8 C9 C10 C11 0.7(3)
C9 C10 C11 C12 -1.5(3)
C10 C11 C12 C13 0.7(3)
C11 C12 C13 C8 1.0(2)
C9 C8 C13 C12 -1.8(2)
C7 C8 C13 C12 175.09(15)
C7 N2 C14 C20 -38.2(2)
S1 N2 C14 C20 103.84(15)
C7 N2 C14 C15 141.60(14)
S1 N2 C14 C15 -76.37(15)
C20 C14 C15 C19 128.08(19)
N2 C14 C15 C19 -51.7(2)
C20 C14 C15 C16 -57.3(2)
N2 C14 C15 C16 122.91(15)
C19 C15 C16 O5 175.99(16)
C14 C15 C16 O5 0.5(2)
C19 C15 C16 C17 -2.76(17)
C14 C15 C16 C17 -178.26(14)
O5 C16 C17 C18 -174.33(16)
C15 C16 C17 C18 4.44(17)
C16 C17 C18 C19 -4.36(17)
C14 C15 C19 C18 175.05(15)
C16 C15 C19 C18 -0.18(19)
C17 C18 C19 C15 2.96(19)
N2 C14 C20 C21 175.24(15)
C15 C14 C20 C21 -4.5(3)
